data_4072422
loop_
_publ_author_name
'Tan, Runyu'
'Jia, Peng'
'Rao, Yingli'
'Jia, Wenli'
'Hadzovic, Alen'
'Yu, Qing'
'Li, Xia'
'Song, Datong'

_publ_section_title
;
 Diplatinum Complexes Supported by Novel Tetradentate Ligands with
 Quinoline Functionalities for Tandem C&#x2212;Cl Activation and
 Dearomatization
;
_journal_issue 24
_journal_name_full Organometallics
_journal_page_first 6614
_journal_paper_doi 10.1021/om800893r
_journal_volume 27
_journal_year 2008
_chemical_formula_sum 'C64 H72 Cl8 N4 Pt2'
_chemical_formula_weight 1571.04
_chemical_name_systematic
; 
 ? 
;
_space_group_IT_number 2
_symmetry_cell_setting triclinic
_symmetry_space_group_name_Hall '-P 1'
_symmetry_space_group_name_H-M 'P -1'
_atom_sites_solution_hydrogens geom
_atom_sites_solution_primary direct
_atom_sites_solution_secondary difmap
_audit_creation_method SHELXL-97
_cell_angle_alpha 70.392(2)
_cell_angle_beta 83.136(4)
_cell_angle_gamma 86.422(3)
_cell_formula_units_Z 1
_cell_length_a 10.0472(5)
_cell_length_b 12.0539(7)
_cell_length_c 13.3550(7)
_cell_measurement_reflns_used 18904
_cell_measurement_temperature 150(2)
_cell_measurement_theta_max 27.53
_cell_measurement_theta_min 3.00
_cell_volume 1512.25(14)
_computing_structure_refinement 'SHELXL-97 (Sheldrick, 1997)'
_computing_structure_solution 'SHELXS-97 (Sheldrick, 1990)'
_diffrn_ambient_temperature 150(2)
_diffrn_measured_fraction_theta_full 0.978
_diffrn_measured_fraction_theta_max 0.978
_diffrn_radiation_monochromator graphite
_diffrn_radiation_source 'fine-focus sealed tube'
_diffrn_radiation_type MoK\a
_diffrn_radiation_wavelength 0.71073
_diffrn_reflns_av_R_equivalents 0.1383
_diffrn_reflns_av_sigmaI/netI 0.1512
_diffrn_reflns_limit_h_max 13
_diffrn_reflns_limit_h_min -13
_diffrn_reflns_limit_k_max 15
_diffrn_reflns_limit_k_min -14
_diffrn_reflns_limit_l_max 17
_diffrn_reflns_limit_l_min -15
_diffrn_reflns_number 18904
_diffrn_reflns_theta_full 27.53
_diffrn_reflns_theta_max 27.53
_diffrn_reflns_theta_min 3.00
_exptl_absorpt_coefficient_mu 5.018
_exptl_absorpt_correction_T_max 0.979
_exptl_absorpt_correction_T_min 0.586
_exptl_absorpt_correction_type multi-scan
_exptl_absorpt_process_details
;
multi-scan from symmetry-related measurements 
 Sortav (Blessing 1995)
;
_exptl_crystal_colour yellow
_exptl_crystal_density_diffrn 1.725
_exptl_crystal_density_method 'not measured'
_exptl_crystal_description plate
_exptl_crystal_F_000 776
_exptl_crystal_size_max 0.08
_exptl_crystal_size_mid 0.06
_exptl_crystal_size_min 0.01
_refine_diff_density_max 2.040
_refine_diff_density_min -2.209
_refine_diff_density_rms 0.198
_refine_ls_extinction_method none
_refine_ls_goodness_of_fit_ref 0.992
_refine_ls_hydrogen_treatment constr
_refine_ls_matrix_type full
_refine_ls_number_parameters 352
_refine_ls_number_reflns 6810
_refine_ls_number_restraints 0
_refine_ls_restrained_S_all 0.992
_refine_ls_R_factor_all 0.1389
_refine_ls_R_factor_gt 0.0738
_refine_ls_shift/su_max 0.000
_refine_ls_shift/su_mean 0.000
_refine_ls_structure_factor_coef Fsqd
_refine_ls_weighting_details 'calc w=1/[\s^2^(Fo^2^)+(0.0856P)^2^+0.0000P] where P=(Fo^2^+2Fc^2^)/3'
_refine_ls_weighting_scheme calc
_refine_ls_wR_factor_gt 0.1600
_refine_ls_wR_factor_ref 0.1917
_reflns_number_gt 3995
_reflns_number_total 6810
_reflns_threshold_expression >2sigma(I)
_cod_data_source_file om800893r_si_001.cif
_cod_data_source_block 5b
_cod_original_sg_symbol_H-M P-1
_cod_database_code 4072422

loop_
_symmetry_equiv_pos_as_xyz
'x, y, z'
'-x, -y, -z'

loop_
_atom_site_label
_atom_site_type_symbol
_atom_site_fract_x
_atom_site_fract_y
_atom_site_fract_z
_atom_site_U_iso_or_equiv
_atom_site_adp_type
_atom_site_occupancy
_atom_site_symmetry_multiplicity
_atom_site_calc_flag
_atom_site_refinement_flags
Pt1 Pt 0.09298(4) 0.23086(4) -0.20181(3) 0.04761(19) Uani 1 1 d .
Cl1 Cl 0.2196(3) 0.3681(3) -0.3614(2) 0.0574(7) Uani 1 1 d .
N1 N 0.1091(9) 0.3465(8) -0.1078(7) 0.049(2) Uani 1 1 d .
N2 N -0.0986(10) 0.3107(8) -0.2472(7) 0.052(2) Uani 1 1 d .
C1 C -0.1296(12) 0.3844(9) -0.3386(9) 0.047(3) Uani 1 1 d .
H1A H -0.0637 0.4014 -0.3987 0.057 Uiso 1 1 calc R
C2 C -0.2574(12) 0.4396(11) -0.3516(9) 0.058(3) Uani 1 1 d .
H2A H -0.2785 0.4878 -0.4206 0.070 Uiso 1 1 calc R
C3 C -0.3504(12) 0.4239(10) -0.2656(9) 0.054(3) Uani 1 1 d .
H3A H -0.4335 0.4666 -0.2724 0.064 Uiso 1 1 calc R
C4 C -0.3209(11) 0.3424(10) -0.1654(9) 0.049(3) Uani 1 1 d .
C5 C -0.4108(11) 0.3173(11) -0.0695(10) 0.054(3) Uani 1 1 d .
H5A H -0.4970 0.3546 -0.0712 0.065 Uiso 1 1 calc R
C6 C -0.3727(11) 0.2380(11) 0.0271(10) 0.055(3) Uani 1 1 d .
C7 C -0.2497(10) 0.1787(10) 0.0260(9) 0.047(3) Uani 1 1 d .
H7A H -0.2266 0.1214 0.0906 0.056 Uiso 1 1 calc R
C8 C -0.1599(11) 0.1989(10) -0.0638(8) 0.047(3) Uani 1 1 d .
C9 C -0.1951(11) 0.2839(10) -0.1576(9) 0.050(3) Uani 1 1 d .
C10 C -0.4716(12) 0.2124(11) 0.1299(10) 0.058(3) Uani 1 1 d .
C11 C -0.4019(13) 0.1447(12) 0.2304(10) 0.067(4) Uani 1 1 d .
H11A H -0.3671 0.0687 0.2256 0.101 Uiso 1 1 calc R
H11B H -0.4667 0.1315 0.2941 0.101 Uiso 1 1 calc R
H11C H -0.3277 0.1909 0.2356 0.101 Uiso 1 1 calc R
C12 C -0.5242(13) 0.3319(12) 0.1431(11) 0.072(4) Uani 1 1 d .
H12A H -0.5870 0.3166 0.2080 0.108 Uiso 1 1 calc R
H12B H -0.5701 0.3779 0.0809 0.108 Uiso 1 1 calc R
H12C H -0.4485 0.3762 0.1487 0.108 Uiso 1 1 calc R
C13 C -0.5865(13) 0.1395(14) 0.1184(12) 0.075(4) Uani 1 1 d .
H13A H -0.5496 0.0654 0.1103 0.113 Uiso 1 1 calc R
H13B H -0.6313 0.1844 0.0552 0.113 Uiso 1 1 calc R
H13C H -0.6513 0.1224 0.1822 0.113 Uiso 1 1 calc R
C14 C 0.1450(11) 0.4576(10) -0.1654(9) 0.048(3) Uani 1 1 d .
H14A H 0.1479 0.4819 -0.2410 0.058 Uiso 1 1 calc R
C15 C 0.1781(12) 0.5387(11) -0.1182(10) 0.056(3) Uani 1 1 d .
H15A H 0.2018 0.6165 -0.1617 0.067 Uiso 1 1 calc R
C16 C 0.1764(11) 0.5063(10) -0.0110(9) 0.051(3) Uani 1 1 d .
H16A H 0.2023 0.5600 0.0210 0.061 Uiso 1 1 calc R
C17 C 0.1359(11) 0.3922(10) 0.0531(9) 0.050(3) Uani 1 1 d .
C18 C 0.1264(12) 0.3591(10) 0.1664(9) 0.053(3) Uani 1 1 d .
H18A H 0.1520 0.4133 0.1980 0.064 Uiso 1 1 calc R
C19 C 0.0812(11) 0.2508(11) 0.2312(9) 0.053(3) Uani 1 1 d .
C20 C 0.0534(11) 0.1703(11) 0.1785(9) 0.049(3) Uani 1 1 d .
H20A H 0.0233 0.0944 0.2221 0.059 Uiso 1 1 calc R
C21 C 0.0672(10) 0.1949(9) 0.0686(9) 0.046(3) Uani 1 1 d .
C22 C 0.1051(10) 0.3114(9) 0.0029(9) 0.045(3) Uani 1 1 d .
C23 C 0.0597(13) 0.2135(11) 0.3544(9) 0.057(3) Uani 1 1 d .
C24 C 0.1423(12) 0.1003(10) 0.4012(10) 0.056(3) Uani 1 1 d .
H24A H 0.2379 0.1162 0.3805 0.084 Uiso 1 1 calc R
H24B H 0.1170 0.0396 0.3736 0.084 Uiso 1 1 calc R
H24C H 0.1247 0.0726 0.4793 0.084 Uiso 1 1 calc R
C25 C 0.0993(16) 0.3080(13) 0.3935(11) 0.075(4) Uani 1 1 d .
H25A H 0.1948 0.3238 0.3717 0.112 Uiso 1 1 calc R
H25B H 0.0828 0.2821 0.4717 0.112 Uiso 1 1 calc R
H25C H 0.0462 0.3799 0.3628 0.112 Uiso 1 1 calc R
C26 C -0.0916(13) 0.1866(13) 0.3879(10) 0.071(4) Uani 1 1 d .
H26A H -0.1094 0.1625 0.4659 0.106 Uiso 1 1 calc R
H26B H -0.1152 0.1229 0.3635 0.106 Uiso 1 1 calc R
H26C H -0.1456 0.2574 0.3554 0.106 Uiso 1 1 calc R
C27 C -0.0323(10) 0.1211(9) -0.0661(9) 0.042(2) Uani 1 1 d .
C28 C 0.0392(10) 0.0958(9) 0.0319(9) 0.046(3) Uani 1 1 d .
C29 C 0.0697(11) -0.0153(9) 0.0870(9) 0.045(3) Uani 1 1 d .
H29A H 0.1206 -0.0275 0.1455 0.054 Uiso 1 1 calc R
C30 C 0.2724(12) 0.1536(12) -0.1554(10) 0.059(3) Uani 1 1 d .
H30A H 0.2570 0.0887 -0.0877 0.088 Uiso 1 1 calc R
H30B H 0.3289 0.2121 -0.1460 0.088 Uiso 1 1 calc R
H30C H 0.3176 0.1230 -0.2103 0.088 Uiso 1 1 calc R
C31 C 0.0928(12) 0.1253(10) -0.2946(8) 0.052(3) Uani 1 1 d .
H31A H 0.0454 0.0528 -0.2535 0.078 Uiso 1 1 calc R
H31B H 0.1855 0.1056 -0.3163 0.078 Uiso 1 1 calc R
H31C H 0.0476 0.1671 -0.3583 0.078 Uiso 1 1 calc R
C32 C -0.4802(15) 0.2373(15) -0.4340(12) 0.082(4) Uani 1 1 d .
H32A H -0.5521 0.2680 -0.3910 0.098 Uiso 1 1 calc R
Cl2 Cl -0.4114(4) 0.3579(4) -0.5390(3) 0.0833(11) Uani 1 1 d .
Cl3 Cl -0.3599(4) 0.1622(4) -0.3491(3) 0.0886(11) Uani 1 1 d .
Cl4 Cl -0.5538(5) 0.1404(5) -0.4829(4) 0.1129(16) Uani 1 1 d .

loop_
_atom_site_aniso_label
_atom_site_aniso_U_11
_atom_site_aniso_U_22
_atom_site_aniso_U_33
_atom_site_aniso_U_23
_atom_site_aniso_U_13
_atom_site_aniso_U_12
Pt1 0.0653(3) 0.0395(3) 0.0374(3) -0.01375(19) -0.00039(19) -0.00064(19)
Cl1 0.0784(19) 0.0462(17) 0.0413(15) -0.0103(13) 0.0083(13) -0.0065(14)
N1 0.072(6) 0.034(5) 0.037(5) -0.009(4) -0.002(4) 0.007(4)
N2 0.074(6) 0.041(5) 0.037(5) -0.007(4) -0.009(5) -0.005(4)
C1 0.072(7) 0.034(6) 0.038(6) -0.013(5) -0.004(5) -0.010(5)
C2 0.077(8) 0.058(8) 0.038(7) -0.011(6) -0.011(6) -0.003(6)
C3 0.072(8) 0.043(7) 0.045(7) -0.007(6) -0.022(6) 0.000(5)
C4 0.064(7) 0.040(6) 0.044(7) -0.014(5) -0.004(5) -0.008(5)
C5 0.055(7) 0.046(7) 0.060(8) -0.016(6) -0.012(6) 0.007(5)
C6 0.059(7) 0.054(8) 0.059(8) -0.030(7) 0.003(6) -0.009(6)
C7 0.049(6) 0.046(7) 0.050(7) -0.023(6) -0.002(5) 0.001(5)
C8 0.075(7) 0.037(6) 0.031(6) -0.009(5) -0.012(5) -0.005(5)
C9 0.062(7) 0.041(6) 0.045(7) -0.012(5) -0.010(5) 0.004(5)
C10 0.071(8) 0.048(7) 0.054(7) -0.018(6) -0.009(6) 0.009(6)
C11 0.077(8) 0.071(9) 0.055(8) -0.026(7) -0.001(6) 0.004(7)
C12 0.075(8) 0.065(9) 0.072(9) -0.028(8) 0.015(7) 0.007(7)
C13 0.068(8) 0.083(11) 0.074(10) -0.027(8) 0.003(7) -0.009(7)
C14 0.060(6) 0.036(6) 0.046(6) -0.012(5) -0.003(5) 0.002(5)
C15 0.075(8) 0.044(7) 0.049(7) -0.017(6) 0.001(6) -0.008(6)
C16 0.067(7) 0.039(6) 0.049(7) -0.016(6) -0.013(5) 0.000(5)
C17 0.058(7) 0.042(7) 0.053(7) -0.024(6) -0.003(5) -0.002(5)
C18 0.081(8) 0.041(7) 0.046(7) -0.021(6) -0.013(6) 0.001(6)
C19 0.065(7) 0.054(8) 0.046(7) -0.023(6) -0.010(5) 0.008(6)
C20 0.061(7) 0.046(7) 0.042(6) -0.017(5) -0.003(5) 0.005(5)
C21 0.053(6) 0.032(6) 0.050(7) -0.013(5) -0.003(5) 0.009(5)
C22 0.054(6) 0.028(6) 0.052(7) -0.011(5) -0.007(5) -0.002(5)
C23 0.085(8) 0.049(7) 0.037(6) -0.015(6) 0.002(6) 0.000(6)
C24 0.073(8) 0.045(7) 0.058(8) -0.026(6) -0.015(6) 0.001(6)
C25 0.123(12) 0.064(9) 0.048(8) -0.031(7) -0.006(8) -0.011(8)
C26 0.087(9) 0.077(10) 0.037(7) -0.009(7) 0.004(6) 0.002(7)
C27 0.047(6) 0.033(6) 0.047(6) -0.017(5) -0.001(5) 0.005(4)
C28 0.053(6) 0.038(6) 0.050(7) -0.022(5) 0.003(5) -0.003(5)
C29 0.060(6) 0.033(6) 0.041(6) -0.011(5) -0.004(5) 0.001(5)
C30 0.071(8) 0.061(8) 0.048(7) -0.023(6) -0.002(6) -0.005(6)
C31 0.081(8) 0.040(7) 0.032(6) -0.010(5) 0.001(5) -0.006(6)
C32 0.088(10) 0.084(11) 0.074(10) -0.034(9) 0.013(8) -0.004(8)
Cl2 0.097(3) 0.070(2) 0.072(2) -0.012(2) -0.0016(19) 0.0032(19)
Cl3 0.102(3) 0.064(2) 0.089(3) -0.011(2) -0.014(2) 0.006(2)
Cl4 0.143(4) 0.118(4) 0.093(3) -0.053(3) 0.002(3) -0.044(3)

loop_
_atom_type_symbol
_atom_type_description
_atom_type_scat_dispersion_real
_atom_type_scat_dispersion_imag
_atom_type_scat_source
C C 0.0033 0.0016 'International Tables Vol C Tables 4.2.6.8 and 6.1.1.4'
H H 0.0000 0.0000 'International Tables Vol C Tables 4.2.6.8 and 6.1.1.4'
N N 0.0061 0.0033 'International Tables Vol C Tables 4.2.6.8 and 6.1.1.4'
Cl Cl 0.1484 0.1585 'International Tables Vol C Tables 4.2.6.8 and 6.1.1.4'
Pt Pt -1.7033 8.3905 'International Tables Vol C Tables 4.2.6.8 and 6.1.1.4'

loop_
_geom_angle_atom_site_label_1
_geom_angle_atom_site_label_2
_geom_angle_atom_site_label_3
_geom_angle
_geom_angle_site_symmetry_1
_geom_angle_site_symmetry_3
C30 Pt1 C31 88.3(5) . .
C30 Pt1 N2 178.7(4) . .
C31 Pt1 N2 92.2(4) . .
C30 Pt1 C27 97.0(4) . .
C31 Pt1 C27 96.5(4) . .
N2 Pt1 C27 81.8(4) . .
C30 Pt1 N1 88.7(4) . .
C31 Pt1 N1 175.6(4) . .
N2 Pt1 N1 90.8(3) . .
C27 Pt1 N1 87.1(4) . .
C30 Pt1 Cl1 87.8(4) . .
C31 Pt1 Cl1 84.7(3) . .
N2 Pt1 Cl1 93.4(3) . .
C27 Pt1 Cl1 175.1(2) . .
N1 Pt1 Cl1 92.0(3) . .
C14 N1 C22 118.4(9) . .
C14 N1 Pt1 115.0(7) . .
C22 N1 Pt1 125.9(7) . .
C1 N2 C9 119.5(10) . .
C1 N2 Pt1 129.7(8) . .
C9 N2 Pt1 110.4(7) . .
N2 C1 C2 122.5(11) . .
C3 C2 C1 120.1(11) . .
C2 C3 C4 118.7(11) . .
C9 C4 C3 119.1(11) . .
C9 C4 C5 116.9(10) . .
C3 C4 C5 124.0(11) . .
C6 C5 C4 120.5(10) . .
C7 C6 C5 118.6(11) . .
C7 C6 C10 121.7(11) . .
C5 C6 C10 119.6(10) . .
C8 C7 C6 123.2(11) . .
C7 C8 C9 117.6(10) . .
C7 C8 C27 121.9(10) . .
C9 C8 C27 120.1(10) . .
C8 C9 C4 122.9(11) . .
C8 C9 N2 117.3(10) . .
C4 C9 N2 119.8(10) . .
C11 C10 C13 110.3(11) . .
C11 C10 C6 111.5(10) . .
C13 C10 C6 107.6(10) . .
C11 C10 C12 106.6(10) . .
C13 C10 C12 111.9(10) . .
C6 C10 C12 108.9(11) . .
N1 C14 C15 122.7(11) . .
C16 C15 C14 120.0(11) . .
C15 C16 C17 119.5(11) . .
C16 C17 C22 119.1(11) . .
C16 C17 C18 120.0(10) . .
C22 C17 C18 120.8(11) . .
C19 C18 C17 121.5(10) . .
C18 C19 C20 116.3(11) . .
C18 C19 C23 123.7(11) . .
C20 C19 C23 120.0(11) . .
C21 C20 C19 124.9(11) . .
C20 C21 C22 117.5(10) . .
C20 C21 C28 115.6(10) . .
C22 C21 C28 126.9(10) . .
N1 C22 C17 120.2(10) . .
N1 C22 C21 121.1(10) . .
C17 C22 C21 118.7(10) . .
C25 C23 C24 110.2(11) . .
C25 C23 C19 111.6(11) . .
C24 C23 C19 108.6(9) . .
C25 C23 C26 110.6(11) . .
C24 C23 C26 108.8(11) . .
C19 C23 C26 107.0(10) . .
C29 C27 C28 114.3(9) 2 .
C29 C27 C8 108.0(9) 2 .
C28 C27 C8 112.6(8) . .
C29 C27 Pt1 110.1(7) 2 .
C28 C27 Pt1 108.5(7) . .
C8 C27 Pt1 102.7(7) . .
C29 C28 C21 121.5(10) . .
C29 C28 C27 119.2(10) . .
C21 C28 C27 119.2(9) . .
C28 C29 C27 126.3(10) . 2
Cl3 C32 Cl4 110.3(9) . .
Cl3 C32 Cl2 111.5(8) . .
Cl4 C32 Cl2 111.2(8) . .

loop_
_geom_bond_atom_site_label_1
_geom_bond_atom_site_label_2
_geom_bond_distance
_geom_bond_site_symmetry_2
Pt1 C30 2.043(12) .
Pt1 C31 2.053(11) .
Pt1 N2 2.157(9) .
Pt1 C27 2.161(11) .
Pt1 N1 2.191(9) .
Pt1 Cl1 2.479(3) .
N1 C14 1.347(14) .
N1 C22 1.391(14) .
N2 C1 1.306(13) .
N2 C9 1.407(14) .
C1 C2 1.411(16) .
C2 C3 1.359(16) .
C3 C4 1.421(15) .
C4 C9 1.405(15) .
C4 C5 1.431(16) .
C5 C6 1.404(17) .
C6 C7 1.389(15) .
C6 C10 1.547(17) .
C7 C8 1.373(15) .
C8 C9 1.394(14) .
C8 C27 1.544(14) .
C10 C11 1.542(17) .
C10 C13 1.546(18) .
C10 C12 1.561(17) .
C14 C15 1.403(16) .
C15 C16 1.350(15) .
C16 C17 1.410(16) .
C17 C22 1.420(15) .
C17 C18 1.423(16) .
C18 C19 1.371(17) .
C19 C20 1.432(16) .
C19 C23 1.545(17) .
C20 C21 1.388(15) .
C21 C22 1.430(15) .
C21 C28 1.488(15) .
C23 C25 1.494(17) .
C23 C24 1.534(16) .
C23 C26 1.555(18) .
C27 C29 1.474(15) 2
C27 C28 1.500(15) .
C28 C29 1.331(15) .
C29 C27 1.474(15) 2
C32 Cl3 1.751(16) .
C32 Cl4 1.752(16) .
C32 Cl2 1.756(16) .
